data_4335908
loop_
_publ_author_name
'Ja-Yeon Kim'
'In-Hyeok Park'
'Jai Young Lee'
'Joon-Hwa Lee'
'Ki-Min Park'
'Shim Sung Lee'

_publ_section_title
;
 Hard and Soft Metal Complexes of Calix[4]-bis-monothiacrown-5: X-ray and
 NMR Studies of Discrete Homodinuclear Complexes and a Heteromultinuclear
 Network
;
_journal_name_full 'Inorganic Chemistry'
_journal_page_first 10176
_journal_page_last 10182
_journal_paper_doi 10.1021/ic401648b
_journal_volume 52
_journal_year 2013
_chemical_formula_moiety 'C44 H52 Ag2 O8 S2, 2(Cl O4), 2(C H4 O), H2 O'
_chemical_formula_sum 'C46 H62 Ag2 Cl2 O19 S2'
_chemical_formula_weight 1269.72
_chemical_name_systematic
; 
 ? 
;
_space_group_IT_number 14
_symmetry_cell_setting monoclinic
_symmetry_space_group_name_Hall '-P 2ybc'
_symmetry_space_group_name_H-M 'P 1 21/c 1'
_atom_sites_solution_hydrogens geom
_atom_sites_solution_primary direct
_atom_sites_solution_secondary difmap
_audit_creation_method SHELXL-97
_cell_angle_alpha 90.00
_cell_angle_beta 101.761(3)
_cell_angle_gamma 90.00
_cell_formula_units_Z 4
_cell_length_a 11.0637(6)
_cell_length_b 20.6280(10)
_cell_length_c 22.5805(11)
_cell_measurement_reflns_used 4531
_cell_measurement_temperature 173(2)
_cell_measurement_theta_max 20.26
_cell_measurement_theta_min 2.18
_cell_volume 5045.2(4)
_computing_cell_refinement 'Bruker SAINT'
_computing_data_collection 'Bruker APEX2'
_computing_data_reduction 'Bruker SAINT'
_computing_molecular_graphics 'Bruker SHELXTL'
_computing_publication_material 'Bruker SHELXTL'
_computing_structure_refinement 'SHELXL-97 (Sheldrick, 2008)'
_computing_structure_solution 'SHELXS-97 (Sheldrick, 2008)'
_diffrn_ambient_temperature 173(2)
_diffrn_measured_fraction_theta_full 1.000
_diffrn_measured_fraction_theta_max 1.000
_diffrn_measurement_device_type 'Bruker APEX-II CCD'
_diffrn_measurement_method '\f and \w scans'
_diffrn_radiation_monochromator graphite
_diffrn_radiation_source 'fine-focus sealed tube'
_diffrn_radiation_type MoK\a
_diffrn_radiation_wavelength 0.71073
_diffrn_reflns_av_R_equivalents 0.1376
_diffrn_reflns_av_sigmaI/netI 0.0929
_diffrn_reflns_limit_h_max 13
_diffrn_reflns_limit_h_min -13
_diffrn_reflns_limit_k_max 25
_diffrn_reflns_limit_k_min -24
_diffrn_reflns_limit_l_max 27
_diffrn_reflns_limit_l_min -27
_diffrn_reflns_number 77634
_diffrn_reflns_theta_full 26.00
_diffrn_reflns_theta_max 26.00
_diffrn_reflns_theta_min 1.35
_exptl_absorpt_coefficient_mu 1.041
_exptl_absorpt_correction_T_max 0.9058
_exptl_absorpt_correction_T_min 0.7876
_exptl_absorpt_correction_type multi-scan
_exptl_crystal_colour colourless
_exptl_crystal_density_diffrn 1.672
_exptl_crystal_description block
_exptl_crystal_F_000 2600
_exptl_crystal_size_max 0.24
_exptl_crystal_size_mid 0.11
_exptl_crystal_size_min 0.10
_refine_diff_density_max 1.126
_refine_diff_density_min -0.818
_refine_diff_density_rms 0.119
_refine_ls_extinction_method none
_refine_ls_goodness_of_fit_ref 1.030
_refine_ls_hydrogen_treatment mixed
_refine_ls_matrix_type full
_refine_ls_number_parameters 640
_refine_ls_number_reflns 9920
_refine_ls_number_restraints 3
_refine_ls_restrained_S_all 1.036
_refine_ls_R_factor_all 0.1356
_refine_ls_R_factor_gt 0.0730
_refine_ls_shift/su_max 0.000
_refine_ls_shift/su_mean 0.000
_refine_ls_structure_factor_coef Fsqd
_refine_ls_weighting_details 'calc w=1/[\s^2^(Fo^2^)+(0.0732P)^2^+20.5848P] where P=(Fo^2^+2Fc^2^)/3'
_refine_ls_weighting_scheme calc
_refine_ls_wR_factor_gt 0.1616
_refine_ls_wR_factor_ref 0.1940
_reflns_number_gt 5688
_reflns_number_total 9920
_reflns_threshold_expression >2sigma(I)
_cod_data_source_file ic401648b_si_002_2.cif
_cod_data_source_block 2
_cod_database_code 4335908

loop_
_symmetry_equiv_pos_as_xyz
'x, y, z'
'-x, y+1/2, -z+1/2'
'-x, -y, -z'
'x, -y-1/2, z-1/2'

loop_
_atom_site_label
_atom_site_type_symbol
_atom_site_fract_x
_atom_site_fract_y
_atom_site_fract_z
_atom_site_U_iso_or_equiv
_atom_site_adp_type
_atom_site_occupancy
_atom_site_symmetry_multiplicity
_atom_site_calc_flag
_atom_site_refinement_flags
Ag1 Ag 0.45035(7) 0.40035(3) 0.17952(3) 0.0489(2) Uani 1 1 d .
Ag2 Ag 0.11060(7) 0.28488(3) 0.01541(3) 0.0610(2) Uani 1 1 d .
Cl1 Cl 0.0499(2) 0.06782(11) 0.26204(11) 0.0549(6) Uani 1 1 d .
Cl2 Cl 0.36504(17) 0.69191(9) 0.12265(8) 0.0355(4) Uani 1 1 d .
S1 S 0.6226(2) 0.41627(11) 0.27526(10) 0.0481(5) Uani 1 1 d .
S2 S 0.0449(2) 0.17532(11) -0.02926(10) 0.0461(5) Uani 1 1 d .
O1 O 0.2295(4) 0.4555(2) 0.1337(2) 0.0315(11) Uani 1 1 d .
O2 O 0.4146(5) 0.5142(3) 0.2160(2) 0.0441(14) Uani 1 1 d .
O3 O 0.7694(4) 0.3124(3) 0.2024(2) 0.0400(13) Uani 1 1 d .
O4 O 0.5051(4) 0.2806(2) 0.1696(2) 0.0315(11) Uani 1 1 d .
O5 O 0.3288(4) 0.3474(2) -0.0052(2) 0.0322(11) Uani 1 1 d .
O6 O 0.1422(5) 0.2970(3) -0.0959(3) 0.0534(16) Uani 1 1 d .
O7 O -0.1234(5) 0.2144(3) 0.0550(2) 0.0472(14) Uani 1 1 d .
O8 O 0.1058(4) 0.2591(2) 0.1356(2) 0.0317(11) Uani 1 1 d .
O9 O 0.1152(8) 0.0782(4) 0.2139(4) 0.106(3) Uani 1 1 d .
O10 O 0.1237(9) 0.0447(4) 0.3160(4) 0.115(3) Uani 1 1 d .
O11 O -0.0207(8) 0.1224(4) 0.2714(4) 0.095(3) Uani 1 1 d .
O12 O -0.0335(7) 0.0161(4) 0.2384(4) 0.094(2) Uani 1 1 d .
O13 O 0.4075(5) 0.7554(3) 0.1100(3) 0.0570(16) Uani 1 1 d .
O14 O 0.4609(5) 0.6582(3) 0.1636(2) 0.0454(14) Uani 1 1 d .
O15 O 0.2599(5) 0.6976(3) 0.1498(3) 0.0538(16) Uani 1 1 d .
O16 O 0.3324(5) 0.6560(3) 0.0675(2) 0.0465(14) Uani 1 1 d .
C1 C 0.2233(7) 0.5238(3) 0.1477(3) 0.0363(18) Uani 1 1 d .
H1A H 0.1359 0.5370 0.1435 0.044 Uiso 1 1 calc R
H1B H 0.2598 0.5496 0.1188 0.044 Uiso 1 1 calc R
C2 C 0.2912(7) 0.5369(4) 0.2104(3) 0.0371(18) Uani 1 1 d .
H2A H 0.2913 0.5840 0.2189 0.045 Uiso 1 1 calc R
H2B H 0.2507 0.5142 0.2398 0.045 Uiso 1 1 calc R
C3 C 0.4881(8) 0.5279(5) 0.2751(4) 0.059(3) Uani 1 1 d .
H3A H 0.4523 0.5056 0.3064 0.070 Uiso 1 1 calc R
H3B H 0.4880 0.5751 0.2830 0.070 Uiso 1 1 calc R
C4 C 0.6156(8) 0.5053(4) 0.2781(5) 0.057(3) Uani 1 1 d .
H4A H 0.6688 0.5209 0.3162 0.069 Uiso 1 1 calc R
H4B H 0.6474 0.5238 0.2439 0.069 Uiso 1 1 calc R
C5 C 0.7797(7) 0.4082(4) 0.2636(4) 0.050(2) Uani 1 1 d .
H5A H 0.7864 0.4305 0.2255 0.060 Uiso 1 1 calc R
H5B H 0.8368 0.4300 0.2972 0.060 Uiso 1 1 calc R
C6 C 0.8182(7) 0.3394(4) 0.2603(4) 0.045(2) Uani 1 1 d .
H6A H 0.9095 0.3369 0.2684 0.054 Uiso 1 1 calc R
H6B H 0.7889 0.3139 0.2917 0.054 Uiso 1 1 calc R
C7 C 0.7205(7) 0.2485(4) 0.2048(4) 0.0412(19) Uani 1 1 d .
H7A H 0.7753 0.2233 0.2368 0.049 Uiso 1 1 calc R
H7B H 0.7186 0.2264 0.1656 0.049 Uiso 1 1 calc R
C8 C 0.5926(7) 0.2501(4) 0.2175(3) 0.0366(18) Uani 1 1 d .
H8A H 0.5654 0.2052 0.2231 0.044 Uiso 1 1 calc R
H8B H 0.5943 0.2739 0.2558 0.044 Uiso 1 1 calc R
C9 C 0.4477(7) 0.2367(3) 0.1252(3) 0.0321(17) Uani 1 1 d .
C10 C 0.4760(6) 0.2404(3) 0.0685(3) 0.0322(17) Uani 1 1 d .
C11 C 0.4239(8) 0.1938(4) 0.0252(4) 0.043(2) Uani 1 1 d .
H11A H 0.4433 0.1946 -0.0139 0.052 Uiso 1 1 calc R
C12 C 0.3441(8) 0.1465(4) 0.0393(4) 0.044(2) Uani 1 1 d .
H12A H 0.3126 0.1137 0.0107 0.053 Uiso 1 1 calc R
C13 C 0.3113(7) 0.1480(4) 0.0952(4) 0.043(2) Uani 1 1 d .
H13A H 0.2536 0.1170 0.1037 0.052 Uiso 1 1 calc R
C14 C 0.3594(6) 0.1931(3) 0.1395(3) 0.0321(17) Uani 1 1 d .
C15 C 0.3198(6) 0.1939(3) 0.1992(3) 0.0348(18) Uani 1 1 d .
H15A H 0.3892 0.1780 0.2306 0.042 Uiso 1 1 calc R
H15B H 0.2506 0.1630 0.1971 0.042 Uiso 1 1 calc R
C16 C 0.2791(6) 0.2597(4) 0.2192(3) 0.0378(19) Uani 1 1 d .
C17 C 0.1744(7) 0.2910(3) 0.1850(3) 0.0330(17) Uani 1 1 d .
C18 C 0.1357(7) 0.3510(4) 0.2016(3) 0.0350(18) Uani 1 1 d .
C19 C 0.1992(7) 0.3795(4) 0.2556(4) 0.0393(19) Uani 1 1 d .
H19A H 0.1715 0.4196 0.2688 0.047 Uiso 1 1 calc R
C20 C 0.3025(7) 0.3491(4) 0.2896(4) 0.045(2) Uani 1 1 d .
H20A H 0.3469 0.3692 0.3254 0.054 Uiso 1 1 calc R
C21 C 0.3408(7) 0.2897(4) 0.2715(3) 0.0363(18) Uani 1 1 d .
H21A H 0.4109 0.2692 0.2955 0.044 Uiso 1 1 calc R
C22 C 0.0269(6) 0.3868(4) 0.1624(3) 0.0349(18) Uani 1 1 d .
H22A H -0.0493 0.3615 0.1617 0.042 Uiso 1 1 calc R
H22B H 0.0169 0.4293 0.1813 0.042 Uiso 1 1 calc R
C23 C 0.0414(6) 0.3981(3) 0.0977(3) 0.0305(16) Uani 1 1 d .
C24 C -0.0468(6) 0.3731(3) 0.0491(4) 0.0339(18) Uani 1 1 d .
H24A H -0.1140 0.3482 0.0571 0.041 Uiso 1 1 calc R
C25 C -0.0368(7) 0.3844(4) -0.0099(4) 0.0378(19) Uani 1 1 d .
H25A H -0.1123 0.3798 -0.0425 0.045 Uiso 1 1 calc R
C26 C 0.0618(7) 0.4210(4) -0.0220(3) 0.0357(18) Uani 1 1 d .
H26A H 0.0680 0.4289 -0.0627 0.043 Uiso 1 1 calc R
C27 C 0.1517(6) 0.4463(3) 0.0252(3) 0.0262(15) Uani 1 1 d .
C28 C 0.2603(7) 0.4818(4) 0.0102(3) 0.0349(18) Uani 1 1 d .
H28A H 0.2573 0.5275 0.0230 0.042 Uiso 1 1 calc R
H28B H 0.2528 0.4815 -0.0343 0.042 Uiso 1 1 calc R
C29 C 0.3848(7) 0.4534(3) 0.0395(3) 0.0311(17) Uani 1 1 d .
C30 C 0.4135(7) 0.3880(3) 0.0321(3) 0.0304(17) Uani 1 1 d .
C31 C 0.5279(7) 0.3617(4) 0.0601(3) 0.0328(17) Uani 1 1 d .
C32 C 0.6136(7) 0.4026(4) 0.0963(3) 0.0345(18) Uani 1 1 d .
H32A H 0.6908 0.3854 0.1163 0.041 Uiso 1 1 calc R
C33 C 0.5886(7) 0.4669(4) 0.1037(3) 0.040(2) Uani 1 1 d .
H33A H 0.6487 0.4940 0.1277 0.048 Uiso 1 1 calc R
C34 C 0.4729(7) 0.4924(4) 0.0752(3) 0.0348(18) Uani 1 1 d .
H34A H 0.4552 0.5368 0.0806 0.042 Uiso 1 1 calc R
C35 C 0.3289(8) 0.3554(4) -0.0692(3) 0.044(2) Uani 1 1 d .
H35A H 0.4150 0.3571 -0.0753 0.052 Uiso 1 1 calc R
H35B H 0.2878 0.3966 -0.0839 0.052 Uiso 1 1 calc R
C36 C 0.2634(8) 0.3007(5) -0.1039(4) 0.056(2) Uani 1 1 d .
H36A H 0.2636 0.3066 -0.1474 0.067 Uiso 1 1 calc R
H36B H 0.3069 0.2597 -0.0904 0.067 Uiso 1 1 calc R
C37 C 0.0719(8) 0.2469(4) -0.1323(4) 0.047(2) Uani 1 1 d .
H37A H 0.0986 0.2442 -0.1714 0.057 Uiso 1 1 calc R
H37B H -0.0165 0.2592 -0.1408 0.057 Uiso 1 1 calc R
C38 C 0.0857(9) 0.1807(4) -0.1026(4) 0.054(2) Uani 1 1 d .
H38A H 0.1727 0.1668 -0.0984 0.065 Uiso 1 1 calc R
H38B H 0.0339 0.1496 -0.1301 0.065 Uiso 1 1 calc R
C39 C -0.1215(8) 0.1858(5) -0.0498(4) 0.055(2) Uani 1 1 d .
H39A H -0.1411 0.2304 -0.0649 0.066 Uiso 1 1 calc R
H39B H -0.1566 0.1550 -0.0825 0.066 Uiso 1 1 calc R
C40 C -0.1775(8) 0.1736(5) 0.0046(4) 0.055(2) Uani 1 1 d .
H40A H -0.2674 0.1819 -0.0063 0.066 Uiso 1 1 calc R
H40B H -0.1652 0.1276 0.0167 0.066 Uiso 1 1 calc R
C41 C -0.0530(7) 0.1785(4) 0.1044(4) 0.0408(19) Uani 1 1 d .
H41A H 0.0112 0.1528 0.0902 0.049 Uiso 1 1 calc R
H41B H -0.1077 0.1481 0.1205 0.049 Uiso 1 1 calc R
C42 C 0.0059(7) 0.2238(4) 0.1527(4) 0.0388(19) Uani 1 1 d .
H42A H -0.0567 0.2548 0.1613 0.047 Uiso 1 1 calc R
H42B H 0.0379 0.1990 0.1902 0.047 Uiso 1 1 calc R
C43 C 0.5608(7) 0.2914(3) 0.0513(3) 0.0343(17) Uani 1 1 d .
H43A H 0.5638 0.2851 0.0081 0.041 Uiso 1 1 calc R
H43B H 0.6450 0.2834 0.0751 0.041 Uiso 1 1 calc R
C44 C 0.1394(6) 0.4342(3) 0.0842(3) 0.0284(16) Uani 1 1 d .
O17 O -0.2485(9) 0.0212(4) -0.0517(4) 0.113(3) Uani 1 1 d .
H17 H -0.2393 -0.0114 -0.0726 0.170 Uiso 1 1 calc R
C46 C -0.3802(13) 0.0388(9) -0.0624(6) 0.126(6) Uani 1 1 d .
H46A H -0.3929 0.0720 -0.0333 0.189 Uiso 1 1 calc R
H46B H -0.4292 0.0003 -0.0576 0.189 Uiso 1 1 calc R
H46C H -0.4061 0.0558 -0.1036 0.189 Uiso 1 1 calc R
O18 O -0.1912(10) -0.0156(5) 0.0618(4) 0.129(4) Uani 1 1 d .
H18 H -0.2350 -0.0160 0.0267 0.194 Uiso 1 1 calc R
C47 C -0.2653(14) 0.0062(7) 0.1045(6) 0.120(5) Uani 1 1 d .
H47A H -0.2870 -0.0311 0.1272 0.180 Uiso 1 1 calc R
H47B H -0.3409 0.0269 0.0824 0.180 Uiso 1 1 calc R
H47C H -0.2178 0.0374 0.1327 0.180 Uiso 1 1 calc R
O1W O 0.0489(9) -0.0107(4) 0.1116(4) 0.114(3) Uani 1 1 d D
H1WA H 0.0734 0.0028 0.0818 0.171 Uiso 1 1 d RD
H1WB H -0.0313 -0.0090 0.1007 0.171 Uiso 1 1 d RD

loop_
_atom_site_aniso_label
_atom_site_aniso_U_11
_atom_site_aniso_U_22
_atom_site_aniso_U_33
_atom_site_aniso_U_23
_atom_site_aniso_U_13
_atom_site_aniso_U_12
Ag1 0.0567(5) 0.0443(4) 0.0454(4) -0.0021(3) 0.0098(3) -0.0026(3)
Ag2 0.0695(5) 0.0514(4) 0.0582(5) -0.0131(3) 0.0038(4) 0.0096(4)
Cl1 0.0423(13) 0.0477(13) 0.0770(17) 0.0112(11) 0.0179(12) 0.0046(11)
Cl2 0.0291(10) 0.0401(10) 0.0368(10) -0.0006(8) 0.0053(8) -0.0007(8)
S1 0.0407(13) 0.0503(13) 0.0511(13) -0.0008(10) 0.0044(10) -0.0003(10)
S2 0.0365(12) 0.0504(13) 0.0480(13) 0.0033(10) 0.0005(10) 0.0078(10)
O1 0.028(3) 0.029(3) 0.037(3) 0.004(2) 0.007(2) 0.000(2)
O2 0.028(3) 0.049(3) 0.050(3) -0.008(3) -0.005(3) -0.002(3)
O3 0.022(3) 0.055(3) 0.041(3) 0.014(3) -0.001(2) -0.005(3)
O4 0.020(3) 0.037(3) 0.037(3) 0.007(2) 0.005(2) 0.001(2)
O5 0.025(3) 0.036(3) 0.037(3) 0.001(2) 0.008(2) -0.005(2)
O6 0.042(4) 0.061(4) 0.056(4) -0.016(3) 0.007(3) -0.010(3)
O7 0.034(3) 0.048(3) 0.053(4) 0.002(3) -0.007(3) -0.004(3)
O8 0.016(2) 0.042(3) 0.037(3) 0.009(2) 0.004(2) -0.002(2)
O9 0.090(6) 0.074(5) 0.181(9) 0.039(5) 0.088(6) 0.015(5)
O10 0.131(8) 0.100(6) 0.088(6) -0.022(5) -0.040(6) 0.042(6)
O11 0.115(7) 0.072(5) 0.108(6) 0.019(4) 0.047(5) 0.046(5)
O12 0.082(6) 0.088(5) 0.107(6) -0.008(5) 0.010(5) -0.029(5)
O13 0.050(4) 0.044(3) 0.071(4) 0.009(3) -0.003(3) -0.015(3)
O14 0.035(3) 0.056(3) 0.041(3) 0.008(3) -0.003(3) 0.008(3)
O15 0.040(3) 0.076(4) 0.049(4) 0.004(3) 0.017(3) 0.010(3)
O16 0.043(3) 0.058(4) 0.038(3) -0.008(3) 0.006(3) -0.014(3)
C1 0.027(4) 0.033(4) 0.046(5) 0.006(3) 0.003(4) 0.000(3)
C2 0.035(5) 0.033(4) 0.044(5) 0.001(3) 0.008(4) 0.003(4)
C3 0.052(6) 0.058(6) 0.059(6) -0.017(5) -0.005(5) -0.006(5)
C4 0.039(5) 0.049(5) 0.075(7) -0.021(5) -0.011(5) 0.003(4)
C5 0.031(5) 0.056(6) 0.059(6) 0.004(4) -0.003(4) -0.009(4)
C6 0.020(4) 0.061(6) 0.053(5) 0.018(4) 0.006(4) -0.002(4)
C7 0.037(5) 0.038(4) 0.050(5) 0.008(4) 0.013(4) 0.003(4)
C8 0.027(4) 0.045(4) 0.039(4) 0.003(4) 0.008(4) -0.008(4)
C9 0.024(4) 0.026(4) 0.046(5) 0.004(3) 0.006(3) 0.000(3)
C10 0.023(4) 0.032(4) 0.042(5) 0.005(3) 0.009(3) 0.008(3)
C11 0.051(5) 0.037(4) 0.040(5) 0.001(4) 0.006(4) 0.008(4)
C12 0.045(5) 0.029(4) 0.053(5) -0.002(4) -0.003(4) -0.001(4)
C13 0.022(4) 0.039(5) 0.065(6) 0.008(4) -0.002(4) 0.001(4)
C14 0.016(4) 0.037(4) 0.041(4) 0.005(3) 0.002(3) 0.004(3)
C15 0.016(4) 0.037(4) 0.053(5) 0.015(4) 0.010(3) 0.002(3)
C16 0.014(4) 0.059(5) 0.042(5) 0.017(4) 0.010(3) -0.003(4)
C17 0.025(4) 0.038(4) 0.040(4) 0.010(3) 0.016(4) 0.004(3)
C18 0.023(4) 0.044(5) 0.038(5) 0.013(4) 0.007(3) -0.002(3)
C19 0.037(5) 0.038(4) 0.048(5) 0.007(4) 0.020(4) 0.000(4)
C20 0.027(4) 0.061(6) 0.048(5) 0.007(4) 0.009(4) -0.010(4)
C21 0.020(4) 0.049(5) 0.041(5) 0.015(4) 0.010(4) 0.004(4)
C22 0.015(4) 0.043(4) 0.047(5) 0.009(4) 0.009(3) 0.008(3)
C23 0.019(4) 0.036(4) 0.036(4) 0.008(3) 0.002(3) 0.007(3)
C24 0.017(4) 0.031(4) 0.054(5) 0.008(4) 0.007(4) 0.004(3)
C25 0.021(4) 0.040(4) 0.047(5) -0.004(4) -0.005(4) 0.003(3)
C26 0.030(4) 0.043(4) 0.035(4) 0.006(3) 0.007(4) 0.014(4)
C27 0.020(4) 0.026(4) 0.032(4) -0.001(3) 0.004(3) 0.006(3)
C28 0.029(4) 0.038(4) 0.038(4) 0.001(3) 0.006(3) 0.002(3)
C29 0.029(4) 0.031(4) 0.037(4) 0.003(3) 0.016(3) -0.001(3)
C30 0.026(4) 0.033(4) 0.035(4) 0.006(3) 0.013(3) -0.003(3)
C31 0.025(4) 0.040(4) 0.036(4) 0.014(3) 0.013(3) 0.003(3)
C32 0.023(4) 0.051(5) 0.029(4) 0.015(4) 0.005(3) 0.001(4)
C33 0.026(4) 0.064(6) 0.029(4) 0.002(4) 0.006(3) -0.018(4)
C34 0.032(5) 0.036(4) 0.039(4) 0.004(3) 0.013(4) -0.004(4)
C35 0.038(5) 0.058(5) 0.037(5) -0.009(4) 0.012(4) -0.010(4)
C36 0.037(5) 0.080(7) 0.051(6) -0.014(5) 0.012(4) -0.013(5)
C37 0.036(5) 0.058(5) 0.044(5) -0.006(4) -0.002(4) -0.007(4)
C38 0.060(6) 0.056(6) 0.044(5) -0.008(4) 0.003(5) 0.006(5)
C39 0.033(5) 0.066(6) 0.059(6) 0.003(5) -0.006(4) -0.001(4)
C40 0.032(5) 0.068(6) 0.062(6) -0.004(5) -0.001(4) -0.001(4)
C41 0.024(4) 0.044(5) 0.053(5) -0.005(4) 0.004(4) -0.003(4)
C42 0.023(4) 0.043(5) 0.051(5) 0.006(4) 0.009(4) -0.001(3)
C43 0.024(4) 0.039(4) 0.042(5) 0.005(3) 0.011(3) 0.006(3)
C44 0.014(4) 0.030(4) 0.039(4) -0.003(3) 0.001(3) -0.001(3)
O17 0.115(8) 0.096(6) 0.132(8) -0.030(5) 0.035(6) -0.030(6)
C46 0.076(10) 0.216(18) 0.079(9) -0.027(10) -0.002(8) -0.024(11)
O18 0.125(8) 0.165(10) 0.098(7) -0.025(6) 0.022(6) 0.026(7)
C47 0.131(13) 0.142(13) 0.094(10) 0.036(9) 0.040(10) -0.022(11)
O1W 0.111(7) 0.126(7) 0.102(7) -0.009(5) 0.012(6) 0.003(6)

loop_
_atom_type_symbol
_atom_type_description
_atom_type_scat_dispersion_real
_atom_type_scat_dispersion_imag
_atom_type_scat_source
C C 0.0033 0.0016 'International Tables Vol C Tables 4.2.6.8 and 6.1.1.4'
H H 0.0000 0.0000 'International Tables Vol C Tables 4.2.6.8 and 6.1.1.4'
O O 0.0106 0.0060 'International Tables Vol C Tables 4.2.6.8 and 6.1.1.4'
S S 0.1246 0.1234 'International Tables Vol C Tables 4.2.6.8 and 6.1.1.4'
Cl Cl 0.1484 0.1585 'International Tables Vol C Tables 4.2.6.8 and 6.1.1.4'
Ag Ag -0.8971 1.1015 'International Tables Vol C Tables 4.2.6.8 and 6.1.1.4'

loop_
_geom_angle_atom_site_label_1
_geom_angle_atom_site_label_2
_geom_angle_atom_site_label_3
_geom_angle
O2 Ag1 O4 166.36(16)
O2 Ag1 S1 75.51(13)
O4 Ag1 S1 92.75(12)
S2 Ag2 C25 120.08(18)
O10 Cl1 O11 112.5(5)
O10 Cl1 O9 114.4(6)
O11 Cl1 O9 111.9(5)
O10 Cl1 O12 106.6(5)
O11 Cl1 O12 108.3(5)
O9 Cl1 O12 102.2(5)
O15 Cl2 O16 109.5(3)
O15 Cl2 O14 108.8(3)
O16 Cl2 O14 109.4(3)
O15 Cl2 O13 109.8(4)
O16 Cl2 O13 109.5(4)
O14 Cl2 O13 109.9(3)
C5 S1 C4 98.3(4)
C5 S1 Ag1 115.4(3)
C4 S1 Ag1 97.3(3)
C38 S2 C39 100.9(4)
C38 S2 Ag2 101.9(3)
C39 S2 Ag2 101.0(3)
C44 O1 C1 114.7(5)
C2 O2 C3 111.5(6)
C2 O2 Ag1 118.9(4)
C3 O2 Ag1 112.6(5)
C6 O3 C7 113.7(6)
C9 O4 C8 113.1(5)
C9 O4 Ag1 127.1(4)
C8 O4 Ag1 119.3(4)
C30 O5 C35 113.2(5)
C36 O6 C37 112.8(6)
C41 O7 C40 112.6(6)
C17 O8 C42 110.4(5)
O1 C1 C2 110.3(6)
O2 C2 C1 108.3(6)
O2 C3 C4 109.6(7)
C3 C4 S1 111.1(7)
C6 C5 S1 112.7(6)
O3 C6 C5 111.1(7)
O3 C7 C8 111.4(6)
O4 C8 C7 112.4(6)
C10 C9 O4 118.2(6)
C10 C9 C14 123.0(7)
O4 C9 C14 118.7(6)
C9 C10 C11 117.9(7)
C9 C10 C43 123.2(7)
C11 C10 C43 118.9(7)
C12 C11 C10 120.5(7)
C13 C12 C11 119.2(7)
C12 C13 C14 122.6(7)
C13 C14 C9 116.3(7)
C13 C14 C15 121.0(7)
C9 C14 C15 122.7(7)
C14 C15 C16 115.7(6)
C21 C16 C17 117.9(7)
C21 C16 C15 121.8(7)
C17 C16 C15 120.2(7)
O8 C17 C18 119.6(6)
O8 C17 C16 118.6(7)
C18 C17 C16 121.7(7)
C17 C18 C19 118.7(7)
C17 C18 C22 121.7(7)
C19 C18 C22 119.6(7)
C20 C19 C18 120.0(7)
C21 C20 C19 120.2(8)
C16 C21 C20 121.4(7)
C23 C22 C18 113.9(6)
C44 C23 C24 118.0(6)
C44 C23 C22 121.9(6)
C24 C23 C22 120.1(6)
C25 C24 C23 120.7(7)
C24 C25 C26 120.0(7)
C24 C25 Ag2 79.9(4)
C26 C25 Ag2 89.4(4)
C25 C26 C27 120.8(7)
C44 C27 C26 118.1(6)
C44 C27 C28 122.9(6)
C26 C27 C28 118.9(6)
C27 C28 C29 114.2(6)
C34 C29 C30 118.4(7)
C34 C29 C28 119.9(6)
C30 C29 C28 121.7(7)
O5 C30 C31 118.2(6)
O5 C30 C29 120.3(6)
C31 C30 C29 121.5(7)
C32 C31 C30 118.1(7)
C32 C31 C43 120.0(7)
C30 C31 C43 121.8(7)
C33 C32 C31 121.6(7)
C32 C33 C34 119.5(7)
C29 C34 C33 120.9(7)
O5 C35 C36 110.0(7)
O6 C36 C35 110.8(7)
O6 C37 C38 113.5(7)
C37 C38 S2 116.1(6)
C40 C39 S2 109.6(6)
O7 C40 C39 111.9(7)
O7 C41 C42 109.6(6)
O8 C42 C41 111.6(6)
C10 C43 C31 116.9(6)
C27 C44 C23 122.4(6)
C27 C44 O1 120.9(6)
C23 C44 O1 116.6(6)

loop_
_geom_bond_atom_site_label_1
_geom_bond_atom_site_label_2
_geom_bond_distance
Ag1 O2 2.546(5)
Ag1 O4 2.565(5)
Ag1 S1 2.595(2)
Ag2 S2 2.521(2)
Ag2 C25 2.612(7)
Cl1 O10 1.405(8)
Cl1 O11 1.411(7)
Cl1 O9 1.439(8)
Cl1 O12 1.440(8)
Cl2 O15 1.426(6)
Cl2 O16 1.430(5)
Cl2 O14 1.437(5)
Cl2 O13 1.439(6)
S1 C5 1.819(9)
S1 C4 1.840(9)
S2 C38 1.807(9)
S2 C39 1.817(9)
O1 C44 1.407(8)
O1 C1 1.450(8)
O2 C2 1.424(9)
O2 C3 1.442(10)
O3 C6 1.421(10)
O3 C7 1.430(9)
O4 C9 1.403(8)
O4 C8 1.441(9)
O5 C30 1.402(8)
O5 C35 1.455(9)
O6 C36 1.391(10)
O6 C37 1.445(9)
O7 C41 1.430(9)
O7 C40 1.443(10)
O8 C17 1.382(9)
O8 C42 1.441(8)
C1 C2 1.487(10)
C3 C4 1.473(12)
C5 C6 1.489(11)
C7 C8 1.501(10)
C9 C10 1.381(10)
C9 C14 1.413(10)
C10 C11 1.407(11)
C10 C43 1.512(10)
C11 C12 1.395(11)
C12 C13 1.385(11)
C13 C14 1.389(11)
C14 C15 1.500(10)
C15 C16 1.527(11)
C16 C21 1.385(11)
C16 C17 1.411(10)
C17 C18 1.386(10)
C18 C19 1.406(11)
C18 C22 1.530(10)
C19 C20 1.390(11)
C20 C21 1.385(11)
C22 C23 1.520(10)
C23 C44 1.400(9)
C23 C24 1.409(10)
C24 C25 1.379(10)
C25 C26 1.399(10)
C26 C27 1.401(10)
C27 C44 1.387(10)
C27 C28 1.505(10)
C28 C29 1.518(10)
C29 C34 1.388(10)
C29 C30 1.405(10)
C30 C31 1.403(10)
C31 C32 1.400(10)
C31 C43 1.519(10)
C32 C33 1.371(11)
C33 C34 1.411(11)
C35 C36 1.475(11)
C37 C38 1.514(12)
C39 C40 1.505(12)
C41 C42 1.483(10)
O17 C46 1.473(15)
O18 C47 1.459(16)
